data_4103265
loop_
_publ_author_name
'Wenbin Yang'
'Alex Greenaway'
'Xiang Lin'
'Ryotaro Matsuda'
'Alexander J. Blake'
'Claire Wilson'
'William Lewis'
'Peter Hubberstey'
'Susumu Kitagawa'
'Neil R. Champness'
'Martin Schr\"oder'

_publ_section_title
;
 Exceptional Thermal Stability in a Supramolecular Organic Framework:
 Porosity and Gas Storage
;
_journal_name_full 'Journal of the American Chemical Society'
_journal_page_first 14457
_journal_page_last 14469
_journal_paper_doi 10.1021/ja1042935
_journal_volume 132
_journal_year 2010
_chemical_formula_moiety 'C40 H24 N10, 2(C3 H7 N O), 4(C H4 O)'
_chemical_formula_sum 'C50 H54 N12 O6'
_chemical_formula_weight 919.05
_chemical_name_systematic
; 
 ? 
;
_space_group_IT_number 2
_symmetry_cell_setting triclinic
_symmetry_space_group_name_Hall '-P 1'
_symmetry_space_group_name_H-M 'P -1'
_atom_sites_solution_hydrogens geom
_atom_sites_solution_primary direct
_atom_sites_solution_secondary difmap
_audit_creation_method 'enCIFer editing of SHELXL97 CIF output'
_cell_angle_alpha 93.573(1)
_cell_angle_beta 99.335(1)
_cell_angle_gamma 104.496(1)
_cell_formula_units_Z 1
_cell_length_a 9.0709(7)
_cell_length_b 10.9421(8)
_cell_length_c 12.7964(10)
_cell_measurement_reflns_used 4489
_cell_measurement_temperature 150(2)
_cell_measurement_theta_max 27.45
_cell_measurement_theta_min 2.36
_cell_volume 1206.32(16)
_computing_cell_refinement 'Bruker SAINT version 6.36A (Bruker, 2002)'
_computing_data_collection 'Bruker SMART version 5.625 (Bruker, 2001)'
_computing_data_reduction 'Bruker SAINT; SHELXTL (Sheldrick, 2008)'
_computing_molecular_graphics ' ? '
_computing_publication_material 'enCIFer (Allen et al., 2004); PLATON (Spek, 2009)'
_computing_structure_refinement 'SHELXL97 (Sheldrick, 2008)'
_computing_structure_solution 'SHELXS97 (Sheldrick, 2008)'
_diffrn_ambient_temperature 150(2)
_diffrn_detector_area_resol_mean 8.366
_diffrn_measured_fraction_theta_full 0.963
_diffrn_measured_fraction_theta_max 0.935
_diffrn_measurement_device_type 'Bruker SMART APEX CCD area detector'
_diffrn_measurement_method omega
_diffrn_radiation_monochromator graphite
_diffrn_radiation_source 'normal-focus sealed tube'
_diffrn_radiation_type MoK\a
_diffrn_radiation_wavelength 0.71073
_diffrn_reflns_av_R_equivalents 0.022
_diffrn_reflns_av_sigmaI/netI 0.035
_diffrn_reflns_limit_h_max 11
_diffrn_reflns_limit_h_min -10
_diffrn_reflns_limit_k_max 14
_diffrn_reflns_limit_k_min -14
_diffrn_reflns_limit_l_max 16
_diffrn_reflns_limit_l_min -16
_diffrn_reflns_number 8696
_diffrn_reflns_theta_full 25.00
_diffrn_reflns_theta_max 27.53
_diffrn_reflns_theta_min 2.36
_diffrn_standards_decay_% 0
_diffrn_standards_number 0
_exptl_absorpt_coefficient_mu 0.086
_exptl_absorpt_correction_type none
_exptl_crystal_colour 'pale yellow'
_exptl_crystal_density_diffrn 1.265
_exptl_crystal_density_method 'not measured'
_exptl_crystal_description block
_exptl_crystal_F_000 486
_exptl_crystal_size_max 0.22
_exptl_crystal_size_mid 0.22
_exptl_crystal_size_min 0.20
_refine_diff_density_max 0.29
_refine_diff_density_min -0.20
_refine_diff_density_rms 0.04
_refine_ls_extinction_method none
_refine_ls_goodness_of_fit_ref 1.04
_refine_ls_hydrogen_treatment constr
_refine_ls_matrix_type full
_refine_ls_number_parameters 382
_refine_ls_number_reflns 5190
_refine_ls_number_restraints 195
_refine_ls_restrained_S_all 1.05
_refine_ls_R_factor_all 0.0589
_refine_ls_R_factor_gt 0.0487
_refine_ls_shift/su_max 0.000
_refine_ls_shift/su_mean 0.000
_refine_ls_structure_factor_coef Fsqd
_refine_ls_weighting_details 'calc w=1/[\s^2^(Fo^2^)+(0.051P)^2^+0.319P] where P=(Fo^2^+2Fc^2^)/3'
_refine_ls_weighting_scheme calc
_refine_ls_wR_factor_gt 0.113
_refine_ls_wR_factor_ref 0.119
_reflns_number_gt 4348
_reflns_number_total 5190
_reflns_threshold_expression >2sigma(I)
_cod_data_source_file ja1042935_si_002_4.cif
_cod_data_source_block S2B
_cod_original_cell_volume 1206.3(2)
_cod_database_code 4103265
_nottingham_internal_coll_name h2pycn
_nottingham_internal_coll_number 8465
_nottingham_internal_coll_client ag/nrc
_nottingham_internal_coll_type sphere
_nottingham_internal_coll_frame_time 40
_nottingham_internal_coll_frame_width 0.3
_nottingham_internal_coll_frame_method \w
_nottingham_internal_coll_user ag
_nottingham_internal_coll_date 20/2/2009
_nottingham_internal_process_user ag
_nottingham_internal_process_date 2/3/2009
_nottingham_internal_solution_user ag/sa
_nottingham_internal_refinement_user ag/sa
_nottingham_internal_refinement_date AG
_nottingham_internal_validation_user AJB
_nottingham_internal_validation_date 27/3/2010

loop_
_symmetry_equiv_pos_as_xyz
'x, y, z'
'-x, -y, -z'

loop_
_atom_site_label
_atom_site_type_symbol
_atom_site_fract_x
_atom_site_fract_y
_atom_site_fract_z
_atom_site_U_iso_or_equiv
_atom_site_adp_type
_atom_site_occupancy
_atom_site_symmetry_multiplicity
_atom_site_calc_flag
_atom_site_refinement_flags
_atom_site_disorder_assembly
_atom_site_disorder_group
N11 N 0.17276(15) 0.65860(11) 0.19777(9) 0.0241(3) Uani 1 1 d . . .
H11 H 0.1392 0.5802 0.2128 0.029 Uiso 1 1 calc R . .
C12 C 0.23577(17) 0.67997(13) 0.10725(11) 0.0219(3) Uani 1 1 d . . .
C13 C 0.27464(17) 0.79821(13) 0.07654(11) 0.0224(3) Uani 1 1 d . . .
C14 C 0.24167(17) 0.91345(13) 0.13229(11) 0.0225(3) Uani 1 1 d . . .
H14 H 0.3390 0.9842 0.1466 0.027 Uiso 1 1 calc R . .
C15 C 0.19871(17) 0.87820(13) 0.23896(11) 0.0241(3) Uani 1 1 d . . .
C16 C 0.16168(17) 0.75757(13) 0.26464(11) 0.0229(3) Uani 1 1 d . . .
C17 C 0.35492(18) 0.82193(13) -0.01077(12) 0.0254(3) Uani 1 1 d . . .
N18 N 0.42011(17) 0.84686(13) -0.07943(11) 0.0348(3) Uani 1 1 d . . .
C19 C 0.2007(2) 0.98189(15) 0.31310(12) 0.0346(4) Uani 1 1 d . . .
N20 N 0.2060(2) 1.06935(15) 0.36922(13) 0.0571(5) Uani 1 1 d . . .
N21 N 0.32853(17) 0.35788(12) -0.05056(11) 0.0340(3) Uani 1 1 d . . .
C22 C 0.37185(19) 0.38928(14) 0.05463(13) 0.0314(4) Uani 1 1 d . . .
H22 H 0.4255 0.3381 0.0945 0.038 Uiso 1 1 calc R . .
C23 C 0.34336(18) 0.49164(14) 0.10883(12) 0.0273(3) Uani 1 1 d . . .
H23 H 0.3770 0.5100 0.1837 0.033 Uiso 1 1 calc R . .
C24 C 0.26440(17) 0.56744(13) 0.05166(11) 0.0227(3) Uani 1 1 d . . .
C25 C 0.21736(18) 0.53583(14) -0.05780(12) 0.0283(3) Uani 1 1 d . . .
H25 H 0.1625 0.5846 -0.0997 0.034 Uiso 1 1 calc R . .
C26 C 0.2525(2) 0.43139(15) -0.10415(13) 0.0335(4) Uani 1 1 d . . .
H26 H 0.2205 0.4107 -0.1790 0.040 Uiso 1 1 calc R . .
N31 N 0.01967(17) 0.66400(13) 0.55928(10) 0.0351(3) Uani 1 1 d . . .
C32 C 0.1414(2) 0.63225(15) 0.53060(12) 0.0339(4) Uani 1 1 d . . .
H32 H 0.1971 0.5890 0.5779 0.041 Uiso 1 1 calc R . .
C33 C 0.19090(19) 0.65890(14) 0.43571(12) 0.0291(3) Uani 1 1 d . . .
H33 H 0.2775 0.6335 0.4182 0.035 Uiso 1 1 calc R . .
C34 C 0.11113(18) 0.72367(13) 0.36654(11) 0.0250(3) Uani 1 1 d . . .
C35 C -0.0158(2) 0.75682(15) 0.39578(12) 0.0326(4) Uani 1 1 d . . .
H35 H -0.0730 0.8011 0.3505 0.039 Uiso 1 1 calc R . .
C36 C -0.0581(2) 0.72464(16) 0.49148(13) 0.0365(4) Uani 1 1 d . . .
H36 H -0.1462 0.7465 0.5101 0.044 Uiso 1 1 calc R . .
C41 C 0.11529(17) 0.95877(12) 0.06368(10) 0.0214(3) Uani 1 1 d . . .
C42 C -0.03999(18) 0.89508(14) 0.05369(12) 0.0270(3) Uani 1 1 d . . .
H42 H -0.0685 0.8226 0.0905 0.032 Uiso 1 1 calc R . .
C43 C 0.15445(18) 1.06431(13) 0.00934(12) 0.0263(3) Uani 1 1 d . . .
H43 H 0.2602 1.1092 0.0152 0.032 Uiso 1 1 calc R . .
O1A O 0.4609(8) 0.2862(5) 0.6529(6) 0.0858(19) Uani 0.692(4) 1 d PDU A 1
C2A C 0.4364(4) 0.1794(3) 0.6293(2) 0.0491(8) Uani 0.692(4) 1 d PDU A 1
H2A H 0.4683 0.1568 0.5653 0.059 Uiso 0.692(4) 1 calc PR A 1
N3A N 0.3696(16) 0.0816(4) 0.6783(8) 0.0396(11) Uani 0.692(4) 1 d PDU A 1
C4A C 0.3436(5) -0.0483(3) 0.6296(3) 0.0683(10) Uani 0.692(4) 1 d PDU A 1
H4A1 H 0.3834 -0.0465 0.5628 0.102 Uiso 0.692(4) 1 calc PR A 1
H4A2 H 0.2323 -0.0902 0.6150 0.102 Uiso 0.692(4) 1 calc PR A 1
H4A3 H 0.3976 -0.0952 0.6785 0.102 Uiso 0.692(4) 1 calc PR A 1
C5A C 0.3179(4) 0.0953(3) 0.7774(2) 0.0458(8) Uani 0.692(4) 1 d PDU A 1
H5A1 H 0.3478 0.1852 0.8054 0.069 Uiso 0.692(4) 1 calc PR A 1
H5A2 H 0.3655 0.0470 0.8287 0.069 Uiso 0.692(4) 1 calc PR A 1
H5A3 H 0.2049 0.0629 0.7660 0.069 Uiso 0.692(4) 1 calc PR A 1
O1A' O 0.4839(13) 0.2989(9) 0.6659(8) 0.0380(15) Uani 0.308(4) 1 d PDU A 2
C2A' C 0.4103(7) 0.2236(6) 0.7046(5) 0.0395(13) Uani 0.308(4) 1 d PDU A 2
H2A' H 0.3755 0.2572 0.7634 0.047 Uiso 0.308(4) 1 calc PR A 2
N3A' N 0.361(4) 0.0984(10) 0.6869(19) 0.043(2) Uani 0.308(4) 1 d PDU A 2
C4A' C 0.2682(13) 0.0252(11) 0.7564(9) 0.081(3) Uani 0.308(4) 1 d PDU A 2
H4A4 H 0.3225 -0.0341 0.7886 0.122 Uiso 0.308(4) 1 calc PR A 2
H4A5 H 0.1676 -0.0225 0.7146 0.122 Uiso 0.308(4) 1 calc PR A 2
H4A6 H 0.2524 0.0830 0.8127 0.122 Uiso 0.308(4) 1 calc PR A 2
C5A' C 0.3927(11) 0.0334(8) 0.5962(6) 0.068(2) Uani 0.308(4) 1 d PDU A 2
H5A4 H 0.4368 0.0954 0.5500 0.103 Uiso 0.308(4) 1 calc PR A 2
H5A5 H 0.2964 -0.0245 0.5566 0.103 Uiso 0.308(4) 1 calc PR A 2
H5A6 H 0.4668 -0.0153 0.6199 0.103 Uiso 0.308(4) 1 calc PR A 2
O1B O 0.06306(14) 0.40598(10) 0.24963(8) 0.0329(3) Uani 1 1 d . . .
H1B H 0.0407 0.3945 0.3101 0.049 Uiso 1 1 calc R . .
C2B C 0.0415(2) 0.28674(15) 0.19046(13) 0.0364(4) Uani 1 1 d . . .
H2B1 H 0.0475 0.2992 0.1159 0.055 Uiso 1 1 calc R . .
H2B2 H -0.0603 0.2315 0.1944 0.055 Uiso 1 1 calc R . .
H2B3 H 0.1225 0.2472 0.2202 0.055 Uiso 1 1 calc R . .
O1C O 0.4182(3) 0.5291(2) 0.6542(2) 0.0728(9) Uani 0.801(5) 1 d PDU B 1
H1C H 0.4405 0.4600 0.6430 0.109 Uiso 0.801(5) 1 calc PR B 1
C2C C 0.5370(12) 0.6290(9) 0.6338(11) 0.083(2) Uani 0.801(5) 1 d PDU B 1
H2C1 H 0.5287 0.7094 0.6675 0.124 Uiso 0.801(5) 1 calc PR B 1
H2C2 H 0.5278 0.6324 0.5568 0.124 Uiso 0.801(5) 1 calc PR B 1
H2C3 H 0.6376 0.6152 0.6630 0.124 Uiso 0.801(5) 1 calc PR B 1
O1C' O 0.4393(12) 0.5113(8) 0.5632(10) 0.085(3) Uani 0.199(5) 1 d PDU B 2
H1C' H 0.4408 0.4438 0.5908 0.128 Uiso 0.199(5) 1 calc PR B 2
C2C' C 0.549(5) 0.612(4) 0.625(4) 0.076(4) Uani 0.199(5) 1 d PDU B 2
H2C4 H 0.5307 0.6148 0.6985 0.114 Uiso 0.199(5) 1 calc PR B 2
H2C5 H 0.5415 0.6917 0.5964 0.114 Uiso 0.199(5) 1 calc PR B 2
H2C6 H 0.6528 0.6010 0.6242 0.114 Uiso 0.199(5) 1 calc PR B 2

loop_
_atom_site_aniso_label
_atom_site_aniso_U_11
_atom_site_aniso_U_22
_atom_site_aniso_U_33
_atom_site_aniso_U_23
_atom_site_aniso_U_13
_atom_site_aniso_U_12
N11 0.0299(7) 0.0203(6) 0.0253(6) 0.0050(5) 0.0097(5) 0.0089(5)
C12 0.0206(7) 0.0253(7) 0.0220(6) 0.0037(5) 0.0040(5) 0.0098(6)
C13 0.0219(8) 0.0243(7) 0.0240(7) 0.0047(5) 0.0054(6) 0.0104(6)
C14 0.0239(8) 0.0207(7) 0.0249(7) 0.0044(5) 0.0063(6) 0.0079(6)
C15 0.0270(8) 0.0246(7) 0.0236(7) 0.0032(5) 0.0052(6) 0.0114(6)
C16 0.0217(8) 0.0276(7) 0.0225(7) 0.0036(5) 0.0047(5) 0.0112(6)
C17 0.0276(8) 0.0202(7) 0.0312(7) 0.0049(6) 0.0071(6) 0.0100(6)
N18 0.0401(9) 0.0321(7) 0.0398(8) 0.0098(6) 0.0194(6) 0.0141(6)
C19 0.0486(11) 0.0288(8) 0.0313(8) 0.0075(6) 0.0136(7) 0.0140(8)
N20 0.0945(15) 0.0326(8) 0.0496(9) -0.0023(7) 0.0303(9) 0.0176(9)
N21 0.0348(8) 0.0237(7) 0.0473(8) 0.0014(6) 0.0207(6) 0.0069(6)
C22 0.0309(9) 0.0236(7) 0.0458(9) 0.0103(6) 0.0167(7) 0.0108(6)
C23 0.0286(8) 0.0261(7) 0.0309(7) 0.0068(6) 0.0106(6) 0.0098(6)
C24 0.0216(8) 0.0206(7) 0.0284(7) 0.0050(5) 0.0103(6) 0.0059(6)
C25 0.0292(9) 0.0279(8) 0.0293(7) 0.0030(6) 0.0071(6) 0.0091(6)
C26 0.0349(10) 0.0306(8) 0.0334(8) -0.0030(6) 0.0112(7) 0.0040(7)
N31 0.0464(9) 0.0339(7) 0.0278(7) 0.0050(5) 0.0143(6) 0.0108(7)
C32 0.0419(10) 0.0351(9) 0.0264(7) 0.0088(6) 0.0052(7) 0.0124(7)
C33 0.0311(9) 0.0305(8) 0.0283(7) 0.0054(6) 0.0067(6) 0.0119(7)
C34 0.0298(8) 0.0227(7) 0.0232(7) 0.0019(5) 0.0065(6) 0.0076(6)
C35 0.0393(10) 0.0348(8) 0.0306(8) 0.0074(6) 0.0108(7) 0.0185(7)
C36 0.0420(11) 0.0396(9) 0.0361(9) 0.0053(7) 0.0178(7) 0.0185(8)
C41 0.0259(8) 0.0186(6) 0.0226(6) 0.0020(5) 0.0072(6) 0.0094(6)
C42 0.0284(8) 0.0219(7) 0.0335(8) 0.0117(6) 0.0092(6) 0.0070(6)
C43 0.0235(8) 0.0228(7) 0.0339(8) 0.0067(6) 0.0084(6) 0.0058(6)
O1A 0.078(3) 0.0452(17) 0.113(4) 0.021(2) -0.018(2) -0.0030(19)
C2A 0.0463(17) 0.0483(14) 0.0481(16) 0.0085(12) 0.0024(12) 0.0072(13)
N3A 0.043(2) 0.0402(15) 0.0337(19) 0.0054(15) 0.0059(13) 0.0074(19)
C4A 0.098(3) 0.0450(16) 0.0552(19) -0.0071(14) 0.0163(18) 0.0078(18)
C5A 0.053(2) 0.0520(18) 0.0389(14) 0.0091(13) 0.0100(13) 0.0242(16)
O1A' 0.033(3) 0.041(3) 0.039(3) -0.005(2) 0.007(2) 0.011(2)
C2A' 0.031(3) 0.044(2) 0.046(3) 0.004(2) 0.006(2) 0.016(2)
N3A' 0.043(4) 0.047(3) 0.042(4) 0.011(3) 0.009(3) 0.013(4)
C4A' 0.076(6) 0.084(5) 0.091(6) 0.052(5) 0.029(4) 0.017(5)
C5A' 0.086(5) 0.058(4) 0.056(4) -0.016(3) 0.003(3) 0.021(4)
O1B 0.0484(7) 0.0273(6) 0.0265(5) 0.0071(4) 0.0156(5) 0.0101(5)
C2B 0.0431(11) 0.0298(8) 0.0368(9) 0.0024(7) 0.0072(7) 0.0110(7)
O1C 0.0596(14) 0.0588(13) 0.101(2) 0.0335(12) 0.0039(12) 0.0191(10)
C2C 0.062(3) 0.080(4) 0.097(4) 0.048(3) -0.012(2) 0.007(3)
O1C' 0.079(5) 0.060(4) 0.102(5) 0.038(4) -0.021(4) 0.007(4)
C2C' 0.064(6) 0.062(5) 0.093(6) 0.043(5) -0.009(5) 0.009(5)

loop_
_atom_type_symbol
_atom_type_description
_atom_type_scat_dispersion_real
_atom_type_scat_dispersion_imag
_atom_type_scat_source
C C 0.0033 0.0016 'International Tables Vol C Tables 4.2.6.8 and 6.1.1.4'
H H 0.0000 0.0000 'International Tables Vol C Tables 4.2.6.8 and 6.1.1.4'
N N 0.0061 0.0033 'International Tables Vol C Tables 4.2.6.8 and 6.1.1.4'
O O 0.0106 0.0060 'International Tables Vol C Tables 4.2.6.8 and 6.1.1.4'

loop_
_geom_angle_atom_site_label_1
_geom_angle_atom_site_label_2
_geom_angle_atom_site_label_3
_geom_angle
_geom_angle_site_symmetry_1
_geom_angle_site_symmetry_3
C16 N11 C12 121.07(12) . .
C16 N11 H11 119.5 . .
C12 N11 H11 119.5 . .
C13 C12 N11 120.75(12) . .
C13 C12 C24 123.66(12) . .
N11 C12 C24 115.51(11) . .
C12 C13 C17 120.34(12) . .
C12 C13 C14 123.61(12) . .
C17 C13 C14 116.03(12) . .
C15 C14 C13 107.98(11) . .
C15 C14 C41 111.89(11) . .
C13 C14 C41 112.04(11) . .
C15 C14 H14 108.3 . .
C13 C14 H14 108.3 . .
C41 C14 H14 108.3 . .
C16 C15 C19 120.66(13) . .
C16 C15 C14 123.62(12) . .
C19 C15 C14 115.72(12) . .
C15 C16 N11 121.01(13) . .
C15 C16 C34 123.09(12) . .
N11 C16 C34 115.89(12) . .
N18 C17 C13 176.79(15) . .
N20 C19 C15 176.44(18) . .
C26 N21 C22 116.46(13) . .
N21 C22 C23 123.98(14) . .
N21 C22 H22 118.0 . .
C23 C22 H22 118.0 . .
C22 C23 C24 118.78(14) . .
C22 C23 H23 120.6 . .
C24 C23 H23 120.6 . .
C25 C24 C23 118.12(13) . .
C25 C24 C12 121.86(12) . .
C23 C24 C12 120.00(12) . .
C26 C25 C24 118.32(14) . .
C26 C25 H25 120.8 . .
C24 C25 H25 120.8 . .
N21 C26 C25 124.32(15) . .
N21 C26 H26 117.8 . .
C25 C26 H26 117.8 . .
C32 N31 C36 117.47(13) . .
N31 C32 C33 123.63(14) . .
N31 C32 H32 118.2 . .
C33 C32 H32 118.2 . .
C32 C33 C34 118.56(14) . .
C32 C33 H33 120.7 . .
C34 C33 H33 120.7 . .
C35 C34 C33 118.12(13) . .
C35 C34 C16 121.04(13) . .
C33 C34 C16 120.83(13) . .
C36 C35 C34 119.24(14) . .
C36 C35 H35 120.4 . .
C34 C35 H35 120.4 . .
N31 C36 C35 122.96(15) . .
N31 C36 H36 118.5 . .
C35 C36 H36 118.5 . .
C43 C41 C42 118.59(13) . .
C43 C41 C14 120.29(13) . .
C42 C41 C14 121.12(12) . .
C41 C42 C43 121.05(13) . 2_575
C41 C42 H42 119.5 . .
C43 C42 H42 119.5 2_575 .
C41 C43 C42 120.36(14) . 2_575
C41 C43 H43 119.8 . .
C42 C43 H43 119.8 2_575 .
O1A C2A N3A 129.7(5) . .
O1A C2A H2A 115.2 . .
N3A C2A H2A 115.2 . .
C2A N3A C5A 123.9(4) . .
C2A N3A C4A 119.8(5) . .
C5A N3A C4A 116.3(4) . .
O1A' C2A' N3A' 134.5(9) . .
O1A' C2A' H2A' 112.8 . .
N3A' C2A' H2A' 112.8 . .
C2A' N3A' C5A' 119.9(11) . .
C2A' N3A' C4A' 121.0(12) . .
C5A' N3A' C4A' 119.1(10) . .
N3A' C4A' H4A4 109.5 . .
N3A' C4A' H4A5 109.5 . .
H4A4 C4A' H4A5 109.5 . .
N3A' C4A' H4A6 109.5 . .
H4A4 C4A' H4A6 109.5 . .
H4A5 C4A' H4A6 109.5 . .
N3A' C5A' H5A4 109.5 . .
N3A' C5A' H5A5 109.5 . .
H5A4 C5A' H5A5 109.5 . .
N3A' C5A' H5A6 109.5 . .
H5A4 C5A' H5A6 109.5 . .
H5A5 C5A' H5A6 109.5 . .
C2B O1B H1B 109.5 . .
O1B C2B H2B1 109.5 . .
O1B C2B H2B2 109.5 . .
H2B1 C2B H2B2 109.5 . .
O1B C2B H2B3 109.5 . .
H2B1 C2B H2B3 109.5 . .
H2B2 C2B H2B3 109.5 . .
C2C' O1C' H1C' 109.5 . .
O1C' C2C' H2C4 109.5 . .
O1C' C2C' H2C5 109.5 . .
H2C4 C2C' H2C5 109.5 . .
O1C' C2C' H2C6 109.5 . .
H2C4 C2C' H2C6 109.5 . .
H2C5 C2C' H2C6 109.5 . .

loop_
_geom_bond_atom_site_label_1
_geom_bond_atom_site_label_2
_geom_bond_distance
_geom_bond_site_symmetry_2
N11 C16 1.3719(17) .
N11 C12 1.3801(17) .
N11 H11 0.8800 .
C12 C13 1.3538(19) .
C12 C24 1.4834(18) .
C13 C17 1.432(2) .
C13 C14 1.5278(18) .
C14 C15 1.5253(19) .
C14 C41 1.5308(19) .
C14 H14 1.0000 .
C15 C16 1.353(2) .
C15 C19 1.427(2) .
C16 C34 1.4890(19) .
C17 N18 1.1462(19) .
C19 N20 1.146(2) .
N21 C26 1.336(2) .
N21 C22 1.337(2) .
C22 C23 1.381(2) .
C22 H22 0.9500 .
C23 C24 1.3926(19) .
C23 H23 0.9500 .
C24 C25 1.391(2) .
C25 C26 1.385(2) .
C25 H25 0.9500 .
C26 H26 0.9500 .
N31 C32 1.335(2) .
N31 C36 1.341(2) .
C32 C33 1.385(2) .
C32 H32 0.9500 .
C33 C34 1.3916(19) .
C33 H33 0.9500 .
C34 C35 1.389(2) .
C35 C36 1.382(2) .
C35 H35 0.9500 .
C36 H36 0.9500 .
C41 C43 1.3850(19) .
C41 C42 1.387(2) .
C42 C43 1.389(2) 2_575
C42 H42 0.9500 .
C43 C42 1.389(2) 2_575
C43 H43 0.9500 .
O1A C2A 1.145(6) .
C2A N3A 1.337(6) .
C2A H2A 0.9500 .
N3A C5A 1.434(7) .
N3A C4A 1.462(5) .
C4A H4A1 0.9800 .
C4A H4A2 0.9800 .
C4A H4A3 0.9800 .
C5A H5A1 0.9800 .
C5A H5A2 0.9800 .
C5A H5A3 0.9800 .
O1A' C2A' 1.119(11) .
C2A' N3A' 1.323(11) .
C2A' H2A' 0.9500 .
N3A' C5A' 1.431(15) .
N3A' C4A' 1.460(14) .
C4A' H4A4 0.9800 .
C4A' H4A5 0.9800 .
C4A' H4A6 0.9800 .
C5A' H5A4 0.9800 .
C5A' H5A5 0.9800 .
C5A' H5A6 0.9800 .
O1B C2B 1.4195(18) .
O1B H1B 0.8400 .
C2B H2B1 0.9800 .
C2B H2B2 0.9800 .
C2B H2B3 0.9800 .
O1C C2C 1.400(10) .
O1C H1C 0.8400 .
C2C H2C1 0.9800 .
C2C H2C2 0.9800 .
C2C H2C3 0.9800 .
O1C' C2C' 1.385(19) .
O1C' H1C' 0.8400 .
C2C' H2C4 0.9800 .
C2C' H2C5 0.9800 .
C2C' H2C6 0.9800 .

loop_
_geom_hbond_atom_site_label_D
_geom_hbond_atom_site_label_H
_geom_hbond_atom_site_label_A
_geom_hbond_distance_DH
_geom_hbond_distance_HA
_geom_hbond_distance_DA
_geom_hbond_angle_DHA
_geom_hbond_site_symmetry_A
N11 H11 O1B 0.88 1.97 2.8526(16) 179 .
O1B H1B N31 0.84 1.94 2.7695(16) 170 2_566
O1C H1C O1A 0.84 1.97 2.780(6) 163 .

loop_
_geom_torsion_atom_site_label_1
_geom_torsion_atom_site_label_2
_geom_torsion_atom_site_label_3
_geom_torsion_atom_site_label_4
_geom_torsion
_geom_torsion_site_symmetry_4
C16 N11 C12 C13 -6.4(2) .
C16 N11 C12 C24 170.44(12) .
N11 C12 C13 C17 173.33(13) .
C24 C12 C13 C17 -3.3(2) .
N11 C12 C13 C14 -4.9(2) .
C24 C12 C13 C14 178.51(13) .
C12 C13 C14 C15 13.94(19) .
C17 C13 C14 C15 -164.36(12) .
C12 C13 C14 C41 -109.71(15) .
C17 C13 C14 C41 71.99(16) .
C13 C14 C15 C16 -14.16(19) .
C41 C14 C15 C16 109.59(15) .
C13 C14 C15 C19 165.33(13) .
C41 C14 C15 C19 -70.92(17) .
C19 C15 C16 N11 -174.15(14) .
C14 C15 C16 N11 5.3(2) .
C19 C15 C16 C34 4.2(2) .
C14 C15 C16 C34 -176.35(13) .
C12 N11 C16 C15 6.2(2) .
C12 N11 C16 C34 -172.24(13) .
C26 N21 C22 C23 -0.4(2) .
N21 C22 C23 C24 0.2(2) .
C22 C23 C24 C25 0.2(2) .
C22 C23 C24 C12 -178.39(14) .
C13 C12 C24 C25 -51.5(2) .
N11 C12 C24 C25 131.80(15) .
C13 C12 C24 C23 127.11(16) .
N11 C12 C24 C23 -49.64(19) .
C23 C24 C25 C26 -0.5(2) .
C12 C24 C25 C26 178.11(14) .
C22 N21 C26 C25 0.1(2) .
C24 C25 C26 N21 0.3(2) .
C36 N31 C32 C33 0.2(2) .
N31 C32 C33 C34 0.8(3) .
C32 C33 C34 C35 -0.9(2) .
C32 C33 C34 C16 178.50(14) .
C15 C16 C34 C35 56.6(2) .
N11 C16 C34 C35 -124.99(15) .
C15 C16 C34 C33 -122.75(16) .
N11 C16 C34 C33 55.67(19) .
C33 C34 C35 C36 0.0(2) .
C16 C34 C35 C36 -179.39(15) .
C32 N31 C36 C35 -1.2(3) .
C34 C35 C36 N31 1.1(3) .
C15 C14 C41 C43 136.43(13) .
C13 C14 C41 C43 -102.14(15) .
C15 C14 C41 C42 -44.12(17) .
C13 C14 C41 C42 77.31(16) .
C43 C41 C42 C43 0.0(2) 2_575
C14 C41 C42 C43 -179.45(13) 2_575
C42 C41 C43 C42 0.0(2) 2_575
C14 C41 C43 C42 179.45(13) 2_575
O1A C2A N3A C5A -2.1(19) .
O1A C2A N3A C4A 176.9(8) .
O1A' C2A' N3A' C5A' -5(4) .
O1A' C2A' N3A' C4A' 177.6(16) .
